data_7715970
loop_
_publ_author_name
'Zi&#xf3;&#x142;kowska, Aleksandra'
'Prze&#x15b;niak-Welenc, Marta'
'Kruczy&#x144;ski, Tomasz'
'Gamer, Michael'
'Ponikiewski, &#x141;ukasz'

_publ_section_title
;
 From phosphanylphosphaalkenes to coordination copper and silver polymers
 containing P-P bonds.
;
_journal_issue 22
_journal_name_full 'Dalton transactions (Cambridge, England : 2003)'
_journal_page_first 9350
_journal_page_last 9357
_journal_paper_doi 10.1039/d4dt00987h
_journal_volume 53
_journal_year 2024
_chemical_formula_moiety 'C46 H66 P4 S2'
_chemical_formula_sum 'C46 H66 P4 S2'
_chemical_formula_weight 806.98
_space_group_IT_number 2
_space_group_name_Hall '-P 1'
_space_group_name_H-M_alt 'P -1'
_symmetry_cell_setting triclinic
_symmetry_Int_Tables_number 2
_symmetry_space_group_name_Hall '-P 1'
_symmetry_space_group_name_H-M 'P -1'
_atom_sites_solution_hydrogens geom
_audit_conform_dict_location ftp://ftp.iucr.org/pub/cif_core.dic
_audit_conform_dict_name cif_core.dic
_audit_conform_dict_version 2.4.3
_audit_creation_date 2024-01-16T12:02:49-00:00
_audit_creation_method 'WinGX routine CIF_UPDATE'
_audit_update_record
;
2024-04-02 deposited with the CCDC.	2024-05-07 downloaded from the CCDC.
;
_cell_angle_alpha 80.560(3)
_cell_angle_beta 88.671(4)
_cell_angle_gamma 66.536(3)
_cell_formula_units_Z 1
_cell_length_a 8.4421(4)
_cell_length_b 9.3290(4)
_cell_length_c 16.0163(7)
_cell_measurement_reflns_used 18678
_cell_measurement_temperature 120(2)
_cell_measurement_theta_max 67.90
_cell_measurement_theta_min 2.80
_cell_measurement_wavelength 1.54186
_cell_volume 1140.18(9)
_computing_cell_refinement
;
X-Area Recipe 1.34.0.0 (STOE, 2019)
;
_computing_data_collection
;
X-Area WinXpose 2.0.22.0 (STOE, 2016)
;
_computing_data_reduction
;
X-Area Integrate 1.77.0.0 (STOE, 2019)
X-Area X-Red32 1.65.0.0 (STOE, 2018) 
;
_computing_molecular_graphics 'Ortep for Windows (Farrugia, 2012)'
_computing_publication_material 'WinGX publication routines (Farrugia, 2012)'
_computing_structure_refinement 'SHELXL-2018/1 (Sheldrick, 2018)'
_computing_structure_solution 'SHELXT 2014/5 (Sheldrick, 2014)'
_diffrn_ambient_temperature 120(2)
_diffrn_detector 'image plate (34 cm diameter)'
_diffrn_detector_area_resol_mean 6.67
_diffrn_detector_type 'STOE Imaging Plate'
_diffrn_measured_fraction_theta_full 0.961
_diffrn_measured_fraction_theta_max 0.961
_diffrn_measurement_details ' 1014 frames, detector distance = 45 mm'
_diffrn_measurement_device '2-circle diffractometer'
_diffrn_measurement_device_type 'STOE IPDS 2T'
_diffrn_measurement_method 'rotation method, \w scans'
_diffrn_radiation_collimation '0.6 mm diameter'
_diffrn_radiation_monochromator 'parabolic x-ray mirror'
_diffrn_radiation_polarisn_norm 270
_diffrn_radiation_probe x-ray
_diffrn_radiation_type CuK\a
_diffrn_radiation_wavelength 1.54186
_diffrn_reflns_av_R_equivalents 0.0235
_diffrn_reflns_av_unetI/netI 0.0204
_diffrn_reflns_Laue_measured_fraction_full 0.961
_diffrn_reflns_Laue_measured_fraction_max 0.961
_diffrn_reflns_limit_h_max 8
_diffrn_reflns_limit_h_min -8
_diffrn_reflns_limit_k_max 10
_diffrn_reflns_limit_k_min -10
_diffrn_reflns_limit_l_max 18
_diffrn_reflns_limit_l_min -18
_diffrn_reflns_number 9700
_diffrn_reflns_point_group_measured_fraction_full 0.961
_diffrn_reflns_point_group_measured_fraction_max 0.961
_diffrn_reflns_theta_full 64.983
_diffrn_reflns_theta_max 64.983
_diffrn_reflns_theta_min 2.8
_diffrn_source 'GeniX Cu, 0.05 x 0.05 mm2 microfocus'
_diffrn_source_current 0.600
_diffrn_source_power 0.030
_diffrn_source_voltage 50
_diffrn_standards_number 0
_exptl_absorpt_coefficient_mu 2.599
_exptl_absorpt_correction_T_max 0.7843
_exptl_absorpt_correction_T_min 0.5195
_exptl_absorpt_correction_type integration
_exptl_absorpt_process_details
;
STOE X-Red32, absorption correction by Gaussian integration, analogous to
P. Coppens, "The Evaluation of Absorption and Extinction in Single-Crystal
Structure Analysis", published in
F. R. Ahmed (Editor), "Crystallographic Computing",
Munksgaard, Copenhagen (1970), 255 - 270
;
_exptl_crystal_colour colourless
_exptl_crystal_density_diffrn 1.175
_exptl_crystal_density_method 'not measured'
_exptl_crystal_description block
_exptl_crystal_F_000 434
_exptl_crystal_size_max 0.19
_exptl_crystal_size_mid 0.18
_exptl_crystal_size_min 0.11
_refine_diff_density_max 0.242
_refine_diff_density_min -0.283
_refine_diff_density_rms 0.053
_refine_ls_extinction_method none
_refine_ls_goodness_of_fit_ref 1.047
_refine_ls_hydrogen_treatment constr
_refine_ls_matrix_type full
_refine_ls_number_constraints 0
_refine_ls_number_parameters 241
_refine_ls_number_reflns 3721
_refine_ls_number_restraints 0
_refine_ls_restrained_S_all 1.047
_refine_ls_R_factor_all 0.0348
_refine_ls_R_factor_gt 0.031
_refine_ls_shift/su_max 0.002
_refine_ls_shift/su_mean 0
_refine_ls_structure_factor_coef Fsqd
_refine_ls_weighting_details 'w=1/[\s^2^(Fo^2^)+(0.0456P)^2^+0.6300P] where P=(Fo^2^+2Fc^2^)/3'
_refine_ls_weighting_scheme calc
_refine_ls_wR_factor_gt 0.0792
_refine_ls_wR_factor_ref 0.0825
_reflns_Friedel_coverage 0
_reflns_number_gt 3396
_reflns_number_total 3721
_reflns_threshold_expression 'I > 2\s(I)'
_cod_data_source_file d4dt00987h2.cif
_cod_data_source_block 3a
_cod_depositor_comments 'Adding full bibliography for 7715966--7715972.cif.'
_cod_database_code 7715970

loop_
_symmetry_equiv_pos_as_xyz
'x, y, z'
'-x, -y, -z'

loop_
_atom_site_label
_atom_site_type_symbol
_atom_site_fract_x
_atom_site_fract_y
_atom_site_fract_z
_atom_site_U_iso_or_equiv
_atom_site_adp_type
_atom_site_occupancy
_atom_site_site_symmetry_order
_atom_site_calc_flag
_atom_site_refinement_flags_posn
_atom_site_refinement_flags_adp
_atom_site_refinement_flags_occupancy
_atom_site_disorder_assembly
_atom_site_disorder_group
C1 C 0.4754(2) 0.40539(18) 0.75498(10) 0.0159(3) Uani 1 1 d . . . . .
H1 H 0.52525 0.487134 0.750585 0.019 Uiso 1 1 calc R U . . .
C2 C 0.4871(2) 0.35108(18) 0.66916(10) 0.0161(3) Uani 1 1 d . . . . .
C3 C 0.3725(2) 0.2943(2) 0.64042(11) 0.0205(4) Uani 1 1 d . . . . .
H3 H 0.281337 0.288692 0.674886 0.025 Uiso 1 1 calc R U . . .
C4 C 0.3897(2) 0.2456(2) 0.56192(11) 0.0254(4) Uani 1 1 d . . . . .
H4 H 0.310254 0.207366 0.543093 0.031 Uiso 1 1 calc R U . . .
C5 C 0.5221(2) 0.2526(2) 0.51120(11) 0.0257(4) Uani 1 1 d . . . . .
H5 H 0.533373 0.220009 0.457424 0.031 Uiso 1 1 calc R U . . .
C6 C 0.6378(2) 0.3072(2) 0.53902(11) 0.0255(4) Uani 1 1 d . . . . .
H6 H 0.729335 0.311647 0.504531 0.031 Uiso 1 1 calc R U . . .
C7 C 0.6204(2) 0.35558(19) 0.61746(11) 0.0202(4) Uani 1 1 d . . . . .
H7 H 0.701081 0.392477 0.636199 0.024 Uiso 1 1 calc R U . . .
C8 C 0.5726(2) 0.27169(19) 0.82641(10) 0.0172(3) Uani 1 1 d . . . . .
C9 C 0.5384(2) 0.13537(19) 0.84348(11) 0.0211(4) Uani 1 1 d . . . . .
H9 H 0.458422 0.122726 0.807671 0.025 Uiso 1 1 calc R U . . .
C10 C 0.6203(2) 0.0181(2) 0.91238(11) 0.0275(4) Uani 1 1 d . . . . .
H10 H 0.595968 -0.074068 0.923455 0.033 Uiso 1 1 calc R U . . .
C11 C 0.7374(3) 0.0350(2) 0.96500(11) 0.0319(5) Uani 1 1 d . . . . .
H11 H 0.792325 -0.04451 1.012546 0.038 Uiso 1 1 calc R U . . .
C12 C 0.7737(3) 0.1684(2) 0.94777(12) 0.0324(5) Uani 1 1 d . . . . .
H12 H 0.85512 0.179773 0.983245 0.039 Uiso 1 1 calc R U . . .
C13 C 0.6922(2) 0.2860(2) 0.87910(11) 0.0243(4) Uani 1 1 d . . . . .
H13 H 0.718403 0.377241 0.867979 0.029 Uiso 1 1 calc R U . . .
C14 C 0.1512(2) 0.88896(19) 0.71591(11) 0.0187(4) Uani 1 1 d . . . . .
C15 C 0.3434(2) 0.8374(2) 0.73949(12) 0.0239(4) Uani 1 1 d . . . . .
H15A H 0.367215 0.931261 0.741993 0.036 Uiso 1 1 calc R U . . .
H15B H 0.413714 0.779776 0.696625 0.036 Uiso 1 1 calc R U . . .
H15C H 0.372186 0.768233 0.794905 0.036 Uiso 1 1 calc R U . . .
C16 C 0.0416(2) 0.9655(2) 0.78714(11) 0.0243(4) Uani 1 1 d . . . . .
H16A H 0.065248 0.885897 0.838641 0.036 Uiso 1 1 calc R U . . .
H16B H -0.081244 1.006999 0.76988 0.036 Uiso 1 1 calc R U . . .
H16C H 0.07091 1.052418 0.798333 0.036 Uiso 1 1 calc R U . . .
C17 C 0.1067(2) 1.0130(2) 0.63405(12) 0.0261(4) Uani 1 1 d . . . . .
H17A H 0.127718 1.104841 0.644262 0.039 Uiso 1 1 calc R U . . .
H17B H -0.015271 1.046956 0.616958 0.039 Uiso 1 1 calc R U . . .
H17C H 0.179373 0.966093 0.588895 0.039 Uiso 1 1 calc R U . . .
C18 C -0.1027(2) 0.73046(19) 0.69059(11) 0.0204(4) Uani 1 1 d . . . . .
C19 C -0.1739(2) 0.7216(2) 0.77931(12) 0.0260(4) Uani 1 1 d . . . . .
H19A H -0.169085 0.807143 0.806019 0.039 Uiso 1 1 calc R U . . .
H19B H -0.104076 0.619025 0.813792 0.039 Uiso 1 1 calc R U . . .
H19C H -0.294 0.732885 0.774837 0.039 Uiso 1 1 calc R U . . .
C20 C -0.2186(2) 0.8864(2) 0.63475(12) 0.0258(4) Uani 1 1 d . . . . .
H20A H -0.333829 0.887286 0.626994 0.039 Uiso 1 1 calc R U . . .
H20B H -0.168114 0.895636 0.579446 0.039 Uiso 1 1 calc R U . . .
H20C H -0.227924 0.975771 0.662138 0.039 Uiso 1 1 calc R U . . .
C21 C -0.1079(3) 0.5934(2) 0.65047(13) 0.0312(4) Uani 1 1 d . . . . .
H21A H -0.227368 0.602745 0.646721 0.047 Uiso 1 1 calc R U . . .
H21B H -0.036459 0.492119 0.685571 0.047 Uiso 1 1 calc R U . . .
H21C H -0.063049 0.598089 0.593539 0.047 Uiso 1 1 calc R U . . .
C22 C 0.2479(2) 0.4164(2) 0.97954(10) 0.0226(4) Uani 1 1 d . . . . .
H22A H 0.323693 0.312066 0.965231 0.027 Uiso 1 1 calc R U . . .
H22B H 0.289044 0.422743 1.03565 0.027 Uiso 1 1 calc R U . . .
C23 C 0.0651(2) 0.42404(19) 0.98657(11) 0.0221(4) Uani 1 1 d . . . . .
H23A H 0.067184 0.332157 1.028179 0.027 Uiso 1 1 calc R U . . .
H23B H 0.024901 0.414277 0.931008 0.027 Uiso 1 1 calc R U . . .
P1 P 0.24320(5) 0.49707(4) 0.78663(2) 0.01463(12) Uani 1 1 d . . . . .
P2 P 0.13011(5) 0.70797(5) 0.68635(2) 0.01530(12) Uani 1 1 d . . . . .
S1 S 0.27208(5) 0.57229(5) 0.90064(2) 0.01884(12) Uani 1 1 d . . . . .

loop_
_atom_site_aniso_label
_atom_site_aniso_U_11
_atom_site_aniso_U_22
_atom_site_aniso_U_33
_atom_site_aniso_U_23
_atom_site_aniso_U_13
_atom_site_aniso_U_12
C1 0.0135(9) 0.0148(8) 0.0196(8) -0.0060(6) 0.0021(6) -0.0047(6)
C2 0.0166(9) 0.0104(7) 0.0172(8) -0.0016(6) 0.0011(6) -0.0013(6)
C3 0.0175(9) 0.0229(9) 0.0208(8) -0.0067(7) 0.0037(7) -0.0070(7)
C4 0.0236(10) 0.0273(9) 0.0246(9) -0.0098(7) -0.0025(7) -0.0072(8)
C5 0.0300(11) 0.0223(9) 0.0163(8) -0.0056(7) 0.0004(7) -0.0006(8)
C6 0.0259(10) 0.0210(9) 0.0213(9) -0.0005(7) 0.0088(7) -0.0022(8)
C7 0.0186(9) 0.0157(8) 0.0239(9) -0.0018(7) 0.0032(7) -0.0049(7)
C8 0.0118(8) 0.0172(8) 0.0186(8) -0.0080(6) 0.0025(6) 0.0003(6)
C9 0.0191(9) 0.0182(8) 0.0222(9) -0.0057(7) 0.0021(7) -0.0027(7)
C10 0.0290(11) 0.0182(9) 0.0263(9) -0.0036(7) 0.0073(8) -0.0004(8)
C11 0.0308(11) 0.0266(10) 0.0196(9) -0.0038(7) -0.0017(8) 0.0082(8)
C12 0.0219(10) 0.0353(11) 0.0282(10) -0.0153(8) -0.0076(8) 0.0050(8)
C13 0.0177(9) 0.0237(9) 0.0293(9) -0.0131(7) -0.0006(7) -0.0024(7)
C14 0.0151(9) 0.0148(8) 0.0257(9) -0.0039(7) 0.0037(7) -0.0056(7)
C15 0.0191(10) 0.0205(9) 0.0341(10) -0.0068(7) 0.0034(7) -0.0094(7)
C16 0.0228(10) 0.0185(8) 0.0321(10) -0.0112(7) 0.0052(8) -0.0063(7)
C17 0.0242(10) 0.0171(8) 0.0343(10) 0.0005(7) 0.0035(8) -0.0073(7)
C18 0.0161(9) 0.0180(8) 0.0261(9) -0.0016(7) -0.0044(7) -0.0063(7)
C19 0.0134(9) 0.0262(9) 0.0348(10) 0.0003(8) 0.0020(7) -0.0063(7)
C20 0.0192(10) 0.0211(9) 0.0336(10) -0.0005(7) -0.0070(8) -0.0055(7)
C21 0.0269(11) 0.0230(9) 0.0439(11) -0.0052(8) -0.0132(9) -0.0096(8)
C22 0.0249(10) 0.0183(8) 0.0160(8) -0.0008(6) 0.0031(7) -0.0007(7)
C23 0.0252(10) 0.0152(8) 0.0191(8) -0.0016(7) 0.0064(7) -0.0018(7)
P1 0.0130(2) 0.0128(2) 0.0162(2) -0.00369(15) 0.00163(15) -0.00288(16)
P2 0.0149(2) 0.0133(2) 0.0160(2) -0.00319(15) 0.00146(15) -0.00358(16)
S1 0.0209(2) 0.0178(2) 0.0166(2) -0.00609(15) 0.00294(16) -0.00532(17)

loop_
_atom_type_symbol
_atom_type_description
_atom_type_scat_dispersion_real
_atom_type_scat_dispersion_imag
_atom_type_scat_source
C C 0.0181 0.0091 'International Tables Vol C Tables 4.2.6.8 and 6.1.1.4'
H H 0 0 'International Tables Vol C Tables 4.2.6.8 and 6.1.1.4'
P P 0.2955 0.4335 'International Tables Vol C Tables 4.2.6.8 and 6.1.1.4'
S S 0.3331 0.5567 'International Tables Vol C Tables 4.2.6.8 and 6.1.1.4'

loop_
_exptl_crystal_face_index_h
_exptl_crystal_face_index_k
_exptl_crystal_face_index_l
_exptl_crystal_face_perp_dist
6 5 -2 0.0980
-6 -5 2 0.1120
0 -5 6 0.1090
0 5 -6 0.1380
0 3 7 0.0820
0 -1 -3 0.0210
1 1 2 0.0980

loop_
_geom_angle_atom_site_label_1
_geom_angle_atom_site_label_2
_geom_angle_atom_site_label_3
_geom_angle
_geom_angle_site_symmetry_1
_geom_angle_site_symmetry_3
_geom_angle_publ_flag
C8 C1 C2 113.15(12) . . ?
C8 C1 P1 106.75(11) . . ?
C2 C1 P1 111.56(11) . . ?
C8 C1 H1 108.4 . . ?
C2 C1 H1 108.4 . . ?
P1 C1 H1 108.4 . . ?
C3 C2 C7 117.96(15) . . ?
C3 C2 C1 123.29(14) . . ?
C7 C2 C1 118.75(15) . . ?
C4 C3 C2 120.89(16) . . ?
C4 C3 H3 119.6 . . ?
C2 C3 H3 119.6 . . ?
C5 C4 C3 120.16(17) . . ?
C5 C4 H4 119.9 . . ?
C3 C4 H4 119.9 . . ?
C6 C5 C4 119.72(16) . . ?
C6 C5 H5 120.1 . . ?
C4 C5 H5 120.1 . . ?
C5 C6 C7 119.99(17) . . ?
C5 C6 H6 120 . . ?
C7 C6 H6 120 . . ?
C6 C7 C2 121.28(17) . . ?
C6 C7 H7 119.4 . . ?
C2 C7 H7 119.4 . . ?
C13 C8 C9 118.51(16) . . ?
C13 C8 C1 120.33(15) . . ?
C9 C8 C1 121.08(15) . . ?
C10 C9 C8 120.57(17) . . ?
C10 C9 H9 119.7 . . ?
C8 C9 H9 119.7 . . ?
C11 C10 C9 120.27(18) . . ?
C11 C10 H10 119.9 . . ?
C9 C10 H10 119.9 . . ?
C12 C11 C10 119.45(17) . . ?
C12 C11 H11 120.3 . . ?
C10 C11 H11 120.3 . . ?
C11 C12 C13 120.57(18) . . ?
C11 C12 H12 119.7 . . ?
C13 C12 H12 119.7 . . ?
C12 C13 C8 120.61(18) . . ?
C12 C13 H13 119.7 . . ?
C8 C13 H13 119.7 . . ?
C15 C14 C16 109.49(15) . . ?
C15 C14 C17 107.69(14) . . ?
C16 C14 C17 109.07(14) . . ?
C15 C14 P2 105.90(11) . . ?
C16 C14 P2 118.11(12) . . ?
C17 C14 P2 106.10(12) . . ?
C14 C15 H15A 109.5 . . ?
C14 C15 H15B 109.5 . . ?
H15A C15 H15B 109.5 . . ?
C14 C15 H15C 109.5 . . ?
H15A C15 H15C 109.5 . . ?
H15B C15 H15C 109.5 . . ?
C14 C16 H16A 109.5 . . ?
C14 C16 H16B 109.5 . . ?
H16A C16 H16B 109.5 . . ?
C14 C16 H16C 109.5 . . ?
H16A C16 H16C 109.5 . . ?
H16B C16 H16C 109.5 . . ?
C14 C17 H17A 109.5 . . ?
C14 C17 H17B 109.5 . . ?
H17A C17 H17B 109.5 . . ?
C14 C17 H17C 109.5 . . ?
H17A C17 H17C 109.5 . . ?
H17B C17 H17C 109.5 . . ?
C19 C18 C20 109.56(14) . . ?
C19 C18 C21 108.68(15) . . ?
C20 C18 C21 107.75(14) . . ?
C19 C18 P2 115.70(12) . . ?
C20 C18 P2 109.58(12) . . ?
C21 C18 P2 105.22(12) . . ?
C18 C19 H19A 109.5 . . ?
C18 C19 H19B 109.5 . . ?
H19A C19 H19B 109.5 . . ?
C18 C19 H19C 109.5 . . ?
H19A C19 H19C 109.5 . . ?
H19B C19 H19C 109.5 . . ?
C18 C20 H20A 109.5 . . ?
C18 C20 H20B 109.5 . . ?
H20A C20 H20B 109.5 . . ?
C18 C20 H20C 109.5 . . ?
H20A C20 H20C 109.5 . . ?
H20B C20 H20C 109.5 . . ?
C18 C21 H21A 109.5 . . ?
C18 C21 H21B 109.5 . . ?
H21A C21 H21B 109.5 . . ?
C18 C21 H21C 109.5 . . ?
H21A C21 H21C 109.5 . . ?
H21B C21 H21C 109.5 . . ?
C23 C22 S1 115.11(12) . . ?
C23 C22 H22A 108.5 . . ?
S1 C22 H22A 108.5 . . ?
C23 C22 H22B 108.5 . . ?
S1 C22 H22B 108.5 . . ?
H22A C22 H22B 107.5 . . ?
C22 C23 C23 114.28(19) . 2_567 ?
C22 C23 H23A 108.7 . . ?
C23 C23 H23A 108.7 2_567 . ?
C22 C23 H23B 108.7 . . ?
C23 C23 H23B 108.7 2_567 . ?
H23A C23 H23B 107.6 . . ?
C1 P1 S1 101.78(5) . . ?
C1 P1 P2 102.10(5) . . ?
S1 P1 P2 108.78(2) . . ?
C18 P2 C14 110.44(7) . . ?
C18 P2 P1 98.22(5) . . ?
C14 P2 P1 112.06(6) . . ?
C22 S1 P1 101.10(6) . . ?

loop_
_geom_bond_atom_site_label_1
_geom_bond_atom_site_label_2
_geom_bond_distance
_geom_bond_site_symmetry_2
_geom_bond_publ_flag
C1 C8 1.516(2) . ?
C1 C2 1.529(2) . ?
C1 P1 1.8953(16) . ?
C1 H1 1 . ?
C2 C3 1.392(2) . ?
C2 C7 1.392(2) . ?
C3 C4 1.391(2) . ?
C3 H3 0.95 . ?
C4 C5 1.383(3) . ?
C4 H4 0.95 . ?
C5 C6 1.379(3) . ?
C5 H5 0.95 . ?
C6 C7 1.389(2) . ?
C6 H6 0.95 . ?
C7 H7 0.95 . ?
C8 C13 1.391(2) . ?
C8 C9 1.396(2) . ?
C9 C10 1.389(2) . ?
C9 H9 0.95 . ?
C10 C11 1.385(3) . ?
C10 H10 0.95 . ?
C11 C12 1.380(3) . ?
C11 H11 0.95 . ?
C12 C13 1.387(3) . ?
C12 H12 0.95 . ?
C13 H13 0.95 . ?
C14 C15 1.535(2) . ?
C14 C16 1.536(2) . ?
C14 C17 1.542(2) . ?
C14 P2 1.9006(17) . ?
C15 H15A 0.98 . ?
C15 H15B 0.98 . ?
C15 H15C 0.98 . ?
C16 H16A 0.98 . ?
C16 H16B 0.98 . ?
C16 H16C 0.98 . ?
C17 H17A 0.98 . ?
C17 H17B 0.98 . ?
C17 H17C 0.98 . ?
C18 C19 1.533(2) . ?
C18 C20 1.534(2) . ?
C18 C21 1.538(2) . ?
C18 P2 1.8921(18) . ?
C19 H19A 0.98 . ?
C19 H19B 0.98 . ?
C19 H19C 0.98 . ?
C20 H20A 0.98 . ?
C20 H20B 0.98 . ?
C20 H20C 0.98 . ?
C21 H21A 0.98 . ?
C21 H21B 0.98 . ?
C21 H21C 0.98 . ?
C22 C23 1.519(3) . ?
C22 S1 1.8370(17) . ?
C22 H22A 0.99 . ?
C22 H22B 0.99 . ?
C23 C23 1.529(3) 2_567 ?
C23 H23A 0.99 . ?
C23 H23B 0.99 . ?
P1 S1 2.1128(6) . ?
P1 P2 2.2137(6) . ?

loop_
_geom_torsion_atom_site_label_1
_geom_torsion_atom_site_label_2
_geom_torsion_atom_site_label_3
_geom_torsion_atom_site_label_4
_geom_torsion
_geom_torsion_site_symmetry_1
_geom_torsion_site_symmetry_2
_geom_torsion_site_symmetry_3
_geom_torsion_site_symmetry_4
_geom_torsion_publ_flag
C8 C1 C2 C3 87.76(19) . . . . ?
P1 C1 C2 C3 -32.65(19) . . . . ?
C8 C1 C2 C7 -91.03(18) . . . . ?
P1 C1 C2 C7 148.56(13) . . . . ?
C7 C2 C3 C4 -0.8(2) . . . . ?
C1 C2 C3 C4 -179.64(15) . . . . ?
C2 C3 C4 C5 0.2(3) . . . . ?
C3 C4 C5 C6 0.4(3) . . . . ?
C4 C5 C6 C7 -0.4(3) . . . . ?
C5 C6 C7 C2 -0.3(3) . . . . ?
C3 C2 C7 C6 0.9(2) . . . . ?
C1 C2 C7 C6 179.76(14) . . . . ?
C2 C1 C8 C13 127.84(16) . . . . ?
P1 C1 C8 C13 -109.05(15) . . . . ?
C2 C1 C8 C9 -55.4(2) . . . . ?
P1 C1 C8 C9 67.74(16) . . . . ?
C13 C8 C9 C10 1.0(2) . . . . ?
C1 C8 C9 C10 -175.89(14) . . . . ?
C8 C9 C10 C11 -0.1(2) . . . . ?
C9 C10 C11 C12 -0.8(3) . . . . ?
C10 C11 C12 C13 0.9(3) . . . . ?
C11 C12 C13 C8 0.0(3) . . . . ?
C9 C8 C13 C12 -0.9(2) . . . . ?
C1 C8 C13 C12 175.96(15) . . . . ?
S1 C22 C23 C23 -61.5(2) . . . 2_567 ?
C8 C1 P1 S1 59.81(11) . . . . ?
C2 C1 P1 S1 -176.10(10) . . . . ?
C8 C1 P1 P2 172.21(9) . . . . ?
C2 C1 P1 P2 -63.70(11) . . . . ?
C19 C18 P2 C14 -69.95(14) . . . . ?
C20 C18 P2 C14 54.49(13) . . . . ?
C21 C18 P2 C14 170.09(11) . . . . ?
C19 C18 P2 P1 47.36(13) . . . . ?
C20 C18 P2 P1 171.80(11) . . . . ?
C21 C18 P2 P1 -72.60(11) . . . . ?
C23 C22 S1 P1 -72.91(12) . . . . ?
